data_2013834
loop_
_publ_author_name
'Sakai, Ken'
'Uchida, Yuichi'
'Kajiwara, Takashi'
'Ito, Tasuku'

_publ_section_title
;
 Bis[tris(2,2'-bipyridine-\k^2^<i>N</i>,<i>N</i>')ruthenium(II)]
 hexacyanoferrate(III) chloride octahydrate
;
_journal_issue 2
_journal_name_full 'Acta Crystallographica Section C'
_journal_page_first m65
_journal_page_last m68
_journal_paper_doi 10.1107/S0108270103028841
_journal_volume 60
_journal_year 2004
_chemical_formula_iupac '[Ru (C10 H8 N2)3]2 [Fe (C N)6] Cl, 8H2 O'
_chemical_formula_moiety '2(Ru N6 C30 H24), Fe N6 C6, Cl, 8(H2 O)'
_chemical_formula_sum 'C66 H64 Cl Fe N18 O8 Ru2'
_chemical_formula_weight 1530.79
_chemical_name_systematic
;
Bis[tris(2,2'-bipyridine-\k^2^N,N')ruthenium(II)]
hexacyanoferrate(III) chloride octahydrate
;
_space_group_IT_number 15
_symmetry_cell_setting monoclinic
_symmetry_space_group_name_Hall '-C 2yc'
_symmetry_space_group_name_H-M 'C 1 2/c 1'
_atom_sites_solution_hydrogens geom
_atom_sites_solution_primary direct
_atom_sites_solution_secondary difmap
_cell_angle_alpha 90.00
_cell_angle_beta 90.4590(10)
_cell_angle_gamma 90.00
_cell_formula_units_Z 4
_cell_length_a 22.2498(17)
_cell_length_b 13.6859(10)
_cell_length_c 22.1298(16)
_cell_measurement_reflns_used 4404
_cell_measurement_temperature 296(2)
_cell_measurement_theta_max 27.10
_cell_measurement_theta_min 2.04
_cell_volume 6738.5(9)
_computing_cell_refinement 'SAINT (Bruker, 2001)'
_computing_data_collection 'SMART (Bruker, 2001)'
_computing_data_reduction SAINT
_computing_molecular_graphics 'KENX (Sakai, 2002)'
_computing_publication_material
;
SHELXL97, TEXSAN, KENX and ORTEP (Johnson, 1976)
;
_computing_structure_refinement 'SHELXL97 (Sheldrick, 1997)'
_computing_structure_solution 'SHELXS97 (Sheldrick, 1997)'
_diffrn_ambient_temperature 296(2)
_diffrn_detector_area_resol_mean 8.366
_diffrn_measured_fraction_theta_full 0.997
_diffrn_measured_fraction_theta_max 0.997
_diffrn_measurement_device 'Bruker SMART APEX CCD-detector diffractometer'
_diffrn_measurement_method \w
_diffrn_radiation_monochromator graphite
_diffrn_radiation_source 'fine-focus sealed tube'
_diffrn_radiation_type MoK\a
_diffrn_radiation_wavelength 0.71073
_diffrn_reflns_av_R_equivalents 0.0554
_diffrn_reflns_av_sigmaI/netI 0.0856
_diffrn_reflns_limit_h_max 28
_diffrn_reflns_limit_h_min -28
_diffrn_reflns_limit_k_max 17
_diffrn_reflns_limit_k_min -14
_diffrn_reflns_limit_l_max 24
_diffrn_reflns_limit_l_min -28
_diffrn_reflns_number 20872
_diffrn_reflns_theta_full 27.10
_diffrn_reflns_theta_max 27.10
_diffrn_reflns_theta_min 2.53
_diffrn_standards_decay_% 0
_diffrn_standards_interval_time 330
_diffrn_standards_number 58
_exptl_absorpt_coefficient_mu 0.763
_exptl_absorpt_correction_T_max 0.913
_exptl_absorpt_correction_T_min 0.785
_exptl_absorpt_correction_type multi-scan
_exptl_absorpt_process_details '(SADABS; Sheldrick, 1996)'
_exptl_crystal_colour brown
_exptl_crystal_density_diffrn 1.509
_exptl_crystal_density_meas ?
_exptl_crystal_density_method 'not measured'
_exptl_crystal_description needle
_exptl_crystal_F_000 3124
_exptl_crystal_size_max 0.15
_exptl_crystal_size_mid 0.15
_exptl_crystal_size_min 0.12
_refine_diff_density_max 0.526
_refine_diff_density_min -0.358
_refine_ls_extinction_expression not_refined
_refine_ls_extinction_method none
_refine_ls_goodness_of_fit_ref 1.149
_refine_ls_hydrogen_treatment constr
_refine_ls_matrix_type full
_refine_ls_number_parameters 435
_refine_ls_number_reflns 7417
_refine_ls_number_restraints 0
_refine_ls_restrained_S_all 1.149
_refine_ls_R_factor_all 0.1008
_refine_ls_R_factor_gt 0.0578
_refine_ls_shift/su_max 0.000
_refine_ls_shift/su_mean 0.000
_refine_ls_structure_factor_coef Fsqd
_refine_ls_weighting_details 'calc w=1/[\s^2^(Fo^2^)+(0.0284P)^2^+26.0458P] where P=(Fo^2^+2Fc^2^)/3'
_refine_ls_weighting_scheme calc
_refine_ls_wR_factor_gt 0.1244
_refine_ls_wR_factor_ref 0.1330
_reflns_number_gt 4798
_reflns_number_total 7417
_reflns_threshold_expression I>2\s(I)
_cod_data_source_file ob1155.cif
_cod_data_source_block I
_cod_depositor_comments
;
The following automatic conversions were performed:
'_symmetry_cell_setting' value 'Monoclinic' changed to 'monoclinic'
according to '/home/saulius/struct/CIF-dictionaries/cif_core.dic'
dictionary named 'cif_core.dic' version 2.4.1 from 2010-06-29.

Automatic conversion script
Id: cif_fix_enum 1527 2010-12-29 10:47:43Z saulius 

The following automatic conversions were performed:

'_symmetry_cell_setting' value 'Monoclinic' changed to 'monoclinic'
according to /home/saulius/struct/CIF-dictionaries/cif_core.dic
dictionary named 'cif_core.dic' version 2.4.1 from 2010-06-29.

Automatic conversion script
Id: cif_fix_values 1715 2011-07-08 13:25:40Z adriana 

The following automatic conversions were performed:

'_exptl_crystal_density_meas' value 'not measured' was changed to '?'
- the value is perceived as not measured.

Automatic conversion script
Id: cif_fix_values 3008 2015-01-20 13:52:24Z robertas 
;
_cod_original_sg_symbol_H-M 'C 2/c'
_cod_database_code 2013834
_cod_database_fobs_code 2013834

loop_
_symmetry_equiv_pos_as_xyz
'x, y, z'
'-x, y, -z+1/2'
'x+1/2, y+1/2, z'
'-x+1/2, y+1/2, -z+1/2'
'-x, -y, -z'
'x, -y, z-1/2'
'-x+1/2, -y+1/2, -z'
'x+1/2, -y+1/2, z-1/2'

loop_
_atom_site_label
_atom_site_fract_x
_atom_site_fract_y
_atom_site_fract_z
_atom_site_U_iso_or_equiv
_atom_site_adp_type
_atom_site_calc_flag
_atom_site_refinement_flags
_atom_site_occupancy
_atom_site_disorder_assembly
_atom_site_disorder_group
_atom_site_type_symbol
Ru1 0.334623(19) 0.02540(3) 0.74514(2) 0.03378(13) Uani d . 1 . . Ru
Fe1 0.0000 0.0000 1.0000 0.0299(3) Uani d S 1 . . Fe
Cl1 0.32915(14) -0.00723(19) 0.98742(15) 0.0856(9) Uani d P 0.50 . . Cl
O1 0.32915(14) -0.00723(19) 0.98742(15) 0.0856(9) Uani d P 0.50 . . O
O2 0.0000 0.0810(4) 0.7500 0.0627(18) Uani d S 1 . . O
O3 0.1912(2) 0.2967(4) 1.0051(2) 0.0908(17) Uani d . 1 . . O
O4 0.2382(2) -0.1521(4) 1.0155(2) 0.0921(18) Uani d . 1 . . O
O5 0.4367(2) -0.1353(4) 1.0037(3) 0.1003(18) Uani d . 1 . . O
N1 0.39792(18) -0.0467(3) 0.69342(19) 0.0370(11) Uani d . 1 . . N
N2 0.34225(19) -0.1051(3) 0.79015(19) 0.0358(10) Uani d . 1 . . N
N3 0.26384(18) -0.0249(3) 0.69305(18) 0.0356(10) Uani d . 1 . . N
N4 0.26218(19) 0.0748(3) 0.79408(18) 0.0351(10) Uani d . 1 . . N
N5 0.39634(18) 0.0960(3) 0.80044(19) 0.0374(11) Uani d . 1 . . N
N6 0.34359(19) 0.1561(3) 0.70100(19) 0.0362(11) Uani d . 1 . . N
N7 0.0887(3) 0.1727(4) 0.9927(2) 0.0613(15) Uani d . 1 . . N
N8 0.1090(3) -0.1390(5) 1.0092(2) 0.0726(18) Uani d . 1 . . N
N9 -0.0004(2) -0.0166(4) 0.8606(2) 0.0539(13) Uani d . 1 . . N
C1 0.4205(2) -0.0155(4) 0.6404(3) 0.0469(14) Uani d . 1 . . C
H1 0.4130 0.0483 0.6282 0.056 Uiso calc R 1 . . H
C2 0.4547(3) -0.0760(5) 0.6035(3) 0.0547(17) Uani d . 1 . . C
H2 0.4681 -0.0536 0.5663 0.066 Uiso calc R 1 . . H
C3 0.4683(3) -0.1680(5) 0.6223(3) 0.0556(17) Uani d . 1 . . C
H3 0.4916 -0.2087 0.5984 0.067 Uiso calc R 1 . . H
C4 0.4471(3) -0.2003(4) 0.6772(3) 0.0523(16) Uani d . 1 . . C
H4 0.4565 -0.2628 0.6909 0.063 Uiso calc R 1 . . H
C5 0.4113(2) -0.1386(4) 0.7121(3) 0.0408(14) Uani d . 1 . . C
C6 0.3835(2) -0.1691(4) 0.7685(2) 0.0390(13) Uani d . 1 . . C
C7 0.3979(3) -0.2544(4) 0.7988(3) 0.0499(16) Uani d . 1 . . C
H7 0.4260 -0.2970 0.7827 0.060 Uiso calc R 1 . . H
C8 0.3705(3) -0.2765(5) 0.8530(3) 0.0570(18) Uani d . 1 . . C
H8 0.3798 -0.3335 0.8739 0.068 Uiso calc R 1 . . H
C9 0.3292(3) -0.2116(5) 0.8747(3) 0.0587(18) Uani d . 1 . . C
H9 0.3103 -0.2241 0.9113 0.070 Uiso calc R 1 . . H
C10 0.3154(3) -0.1287(4) 0.8432(3) 0.0495(16) Uani d . 1 . . C
H10 0.2864 -0.0867 0.8586 0.059 Uiso calc R 1 . . H
C11 0.2670(3) -0.0718(4) 0.6399(3) 0.0485(15) Uani d . 1 . . C
H11 0.3047 -0.0882 0.6252 0.058 Uiso calc R 1 . . H
C12 0.2170(3) -0.0967(5) 0.6059(3) 0.0565(18) Uani d . 1 . . C
H12 0.2213 -0.1297 0.5695 0.068 Uiso calc R 1 . . H
C13 0.1611(3) -0.0727(4) 0.6262(3) 0.0514(16) Uani d . 1 . . C
H13 0.1269 -0.0870 0.6034 0.062 Uiso calc R 1 . . H
C14 0.1568(2) -0.0265(4) 0.6813(3) 0.0465(14) Uani d . 1 . . C
H14 0.1192 -0.0106 0.6966 0.056 Uiso calc R 1 . . H
C15 0.2079(2) -0.0038(4) 0.7140(2) 0.0356(13) Uani d . 1 . . C
C16 0.2074(2) 0.0488(4) 0.7715(2) 0.0348(12) Uani d . 1 . . C
C17 0.1550(3) 0.0679(4) 0.8037(3) 0.0472(15) Uani d . 1 . . C
H17 0.1179 0.0484 0.7882 0.057 Uiso calc R 1 . . H
C18 0.1584(3) 0.1158(5) 0.8584(3) 0.0581(18) Uani d . 1 . . C
H18 0.1238 0.1287 0.8802 0.070 Uiso calc R 1 . . H
C19 0.2130(3) 0.1439(5) 0.8798(3) 0.0599(18) Uani d . 1 . . C
H19 0.2161 0.1767 0.9165 0.072 Uiso calc R 1 . . H
C20 0.2636(3) 0.1236(5) 0.8471(3) 0.0535(17) Uani d . 1 . . C
H20 0.3006 0.1444 0.8621 0.064 Uiso calc R 1 . . H
C21 0.4175(3) 0.0648(5) 0.8542(3) 0.0472(15) Uani d . 1 . . C
H21 0.4092 0.0012 0.8663 0.057 Uiso calc R 1 . . H
C22 0.4511(3) 0.1236(5) 0.8918(3) 0.0514(16) Uani d . 1 . . C
H22 0.4642 0.0996 0.9290 0.062 Uiso calc R 1 . . H
C23 0.4653(3) 0.2159(5) 0.8755(3) 0.0536(17) Uani d . 1 . . C
H23 0.4879 0.2559 0.9010 0.064 Uiso calc R 1 . . H
C24 0.4451(3) 0.2491(4) 0.8194(3) 0.0472(15) Uani d . 1 . . C
H24 0.4550 0.3117 0.8066 0.057 Uiso calc R 1 . . H
C25 0.4106(2) 0.1895(4) 0.7828(2) 0.0376(13) Uani d . 1 . . C
C26 0.3843(2) 0.2204(4) 0.7253(2) 0.0370(13) Uani d . 1 . . C
C27 0.3985(3) 0.3064(4) 0.6969(3) 0.0484(15) Uani d . 1 . . C
H27 0.4258 0.3492 0.7147 0.058 Uiso calc R 1 . . H
C28 0.3722(3) 0.3294(5) 0.6418(3) 0.0570(17) Uani d . 1 . . C
H28 0.3819 0.3871 0.6220 0.068 Uiso calc R 1 . . H
C29 0.3314(3) 0.2649(5) 0.6170(3) 0.0566(17) Uani d . 1 . . C
H29 0.3133 0.2779 0.5799 0.068 Uiso calc R 1 . . H
C30 0.3179(3) 0.1818(4) 0.6480(3) 0.0489(15) Uani d . 1 . . C
H30 0.2891 0.1402 0.6314 0.059 Uiso calc R 1 . . H
C31 0.0554(3) 0.1094(4) 0.9954(2) 0.0404(14) Uani d . 1 . . C
C32 0.0681(3) -0.0878(4) 1.0061(2) 0.0437(14) Uani d . 1 . . C
C33 0.0000(2) -0.0103(4) 0.9121(2) 0.0371(13) Uani d . 1 . . C

loop_
_atom_site_aniso_label
_atom_site_aniso_U_11
_atom_site_aniso_U_22
_atom_site_aniso_U_33
_atom_site_aniso_U_12
_atom_site_aniso_U_13
_atom_site_aniso_U_23
Ru1 0.0299(2) 0.0350(2) 0.0364(2) -0.0021(2) -0.00003(17) -0.0020(2)
Fe1 0.0298(5) 0.0339(6) 0.0261(5) 0.0013(4) 0.0004(4) 0.0016(4)
Cl1 0.087(2) 0.0515(17) 0.118(2) -0.0022(14) 0.0131(18) -0.0088(15)
O1 0.087(2) 0.0515(17) 0.118(2) -0.0022(14) 0.0131(18) -0.0088(15)
O2 0.098(5) 0.041(4) 0.049(4) 0.000 0.013(4) 0.000
O3 0.087(4) 0.096(4) 0.089(4) -0.046(3) -0.004(3) -0.005(3)
O4 0.059(3) 0.138(5) 0.079(4) 0.017(3) 0.003(3) 0.023(3)
O5 0.080(4) 0.118(5) 0.103(4) -0.014(3) -0.005(3) -0.013(4)
N1 0.031(2) 0.043(3) 0.036(3) -0.002(2) 0.002(2) 0.002(2)
N2 0.035(3) 0.038(3) 0.034(3) -0.006(2) 0.005(2) -0.003(2)
N3 0.034(2) 0.037(2) 0.036(2) -0.003(2) 0.0018(19) -0.007(2)
N4 0.036(3) 0.041(3) 0.028(2) 0.002(2) -0.002(2) -0.008(2)
N5 0.031(2) 0.046(3) 0.035(3) 0.000(2) -0.006(2) -0.001(2)
N6 0.035(3) 0.038(3) 0.036(3) 0.000(2) -0.004(2) -0.001(2)
N7 0.067(4) 0.063(4) 0.053(4) -0.026(3) 0.002(3) -0.003(3)
N8 0.070(4) 0.101(5) 0.047(3) 0.050(4) -0.006(3) 0.000(3)
N9 0.064(3) 0.064(3) 0.033(3) 0.003(3) 0.001(2) 0.003(3)
C1 0.042(3) 0.050(4) 0.049(4) -0.004(3) 0.005(3) 0.008(3)
C2 0.047(4) 0.081(5) 0.036(3) -0.003(3) 0.015(3) -0.001(3)
C3 0.057(4) 0.063(5) 0.046(4) 0.006(3) 0.020(3) -0.009(3)
C4 0.050(4) 0.047(4) 0.061(4) 0.007(3) 0.009(3) -0.008(3)
C5 0.035(3) 0.041(3) 0.046(4) -0.001(3) 0.000(3) -0.002(3)
C6 0.040(3) 0.043(3) 0.034(3) -0.004(3) -0.002(3) -0.001(3)
C7 0.058(4) 0.043(4) 0.049(4) 0.008(3) 0.000(3) -0.003(3)
C8 0.087(5) 0.040(4) 0.044(4) -0.003(4) -0.001(4) 0.009(3)
C9 0.077(5) 0.061(5) 0.039(4) -0.008(4) 0.013(3) 0.009(3)
C10 0.057(4) 0.048(4) 0.044(4) -0.008(3) 0.012(3) 0.003(3)
C11 0.042(3) 0.059(4) 0.045(4) -0.007(3) 0.008(3) -0.017(3)
C12 0.059(4) 0.069(5) 0.041(4) -0.015(4) 0.003(3) -0.024(3)
C13 0.047(4) 0.059(4) 0.048(4) -0.009(3) -0.005(3) -0.009(3)
C14 0.034(3) 0.058(4) 0.048(4) -0.002(3) 0.002(3) -0.006(3)
C15 0.034(3) 0.033(3) 0.040(3) 0.000(2) -0.001(2) -0.001(2)
C16 0.034(3) 0.035(3) 0.036(3) 0.001(2) -0.002(2) -0.001(2)
C17 0.039(3) 0.058(4) 0.045(4) 0.002(3) 0.000(3) -0.005(3)
C18 0.051(4) 0.076(5) 0.048(4) 0.014(4) 0.011(3) -0.017(3)
C19 0.065(5) 0.071(5) 0.043(4) 0.014(4) 0.007(3) -0.026(3)
C20 0.044(4) 0.067(4) 0.049(4) 0.005(3) -0.009(3) -0.018(3)
C21 0.047(4) 0.053(4) 0.042(4) -0.005(3) -0.006(3) 0.003(3)
C22 0.047(4) 0.072(5) 0.035(3) 0.001(3) -0.009(3) -0.008(3)
C23 0.045(4) 0.061(4) 0.055(4) -0.007(3) -0.006(3) -0.020(3)
C24 0.046(4) 0.043(4) 0.053(4) -0.009(3) -0.007(3) -0.003(3)
C25 0.030(3) 0.041(3) 0.043(3) 0.001(2) 0.003(3) -0.001(3)
C26 0.032(3) 0.036(3) 0.043(3) -0.001(2) 0.001(3) -0.005(3)
C27 0.050(4) 0.045(4) 0.050(4) -0.009(3) -0.002(3) 0.001(3)
C28 0.065(5) 0.047(4) 0.058(4) -0.007(3) 0.004(4) 0.011(3)
C29 0.063(4) 0.060(4) 0.047(4) 0.001(4) -0.009(3) 0.021(3)
C30 0.044(4) 0.053(4) 0.050(4) -0.009(3) -0.011(3) 0.005(3)
C31 0.047(4) 0.052(4) 0.022(3) -0.004(3) 0.004(3) 0.000(3)
C32 0.042(3) 0.055(4) 0.034(3) 0.007(3) 0.000(3) 0.000(3)
C33 0.040(3) 0.041(3) 0.030(3) 0.000(2) 0.000(2) 0.001(2)

loop_
_atom_type_symbol
_atom_type_description
_atom_type_scat_dispersion_real
_atom_type_scat_dispersion_imag
_atom_type_scat_source
Ru Ru -1.2594 0.8363 'International Tables Vol C Tables 4.2.6.8 and 6.1.1.4'
Fe Fe 0.3463 0.8444 'International Tables Vol C Tables 4.2.6.8 and 6.1.1.4'
Cl Cl 0.1484 0.1585 'International Tables Vol C Tables 4.2.6.8 and 6.1.1.4'
O O 0.0106 0.0060 'International Tables Vol C Tables 4.2.6.8 and 6.1.1.4'
N N 0.0061 0.0033 'International Tables Vol C Tables 4.2.6.8 and 6.1.1.4'
C C 0.0033 0.0016 'International Tables Vol C Tables 4.2.6.8 and 6.1.1.4'
H H 0.0000 0.0000 'International Tables Vol C Tables 4.2.6.8 and 6.1.1.4'

loop_
_geom_angle_atom_site_label_1
_geom_angle_atom_site_label_2
_geom_angle_atom_site_label_3
_geom_angle_site_symmetry_1
_geom_angle_site_symmetry_3
_geom_angle
_geom_angle_publ_flag
N6 Ru1 N2 . . 169.66(17) ?
N2 Ru1 N1 . . 78.43(17) yes
N3 Ru1 N4 . . 78.84(16) yes
N6 Ru1 N5 . . 78.90(17) yes
N6 Ru1 N3 . . 95.84(17) yes
N2 Ru1 N3 . . 92.34(17) yes
N6 Ru1 N4 . . 92.49(17) yes
N2 Ru1 N4 . . 95.31(17) yes
N2 Ru1 N5 . . 93.88(17) yes
N3 Ru1 N5 . . 170.24(17) ?
N4 Ru1 N5 . . 93.08(16) yes
N6 Ru1 N1 . . 94.79(17) yes
N3 Ru1 N1 . . 92.97(16) yes
N4 Ru1 N1 . . 169.57(17) ?
N5 Ru1 N1 . . 95.65(17) yes
C32 Fe1 C33 . . 91.1(2) yes
C32 Fe1 C31 . . 89.2(2) yes
C31 Fe1 C33 . . 89.9(2) yes
C32 Fe1 C31 . 5_557 90.8(2) yes
C32 Fe1 C33 . 5_557 88.9(2) yes
C31 Fe1 C33 . 5_557 90.1(2) yes
Ru1 Ru1 Ru1 2_656 4_556 118.757(6) yes
Ru1 Ru1 Ru1 4_546 4_556 122.251(12) yes
C1 N1 C5 . . 118.5(5) ?
C6 N2 C10 . . 117.0(5) ?
C11 N3 C15 . . 117.0(5) ?
C20 N4 C16 . . 117.6(5) ?
C21 N5 C25 . . 117.8(5) ?
C30 N6 C26 . . 116.7(5) ?
N1 C1 C2 . . 122.0(6) ?
N1 C1 H1 . . 119.0 ?
C2 C1 H1 . . 119.0 ?
C3 C2 C1 . . 119.5(6) ?
C3 C2 H2 . . 120.3 ?
C1 C2 H2 . . 120.3 ?
C2 C3 C4 . . 119.3(6) ?
C2 C3 H3 . . 120.3 ?
C4 C3 H3 . . 120.3 ?
C3 C4 C5 . . 119.5(6) ?
C3 C4 H4 . . 120.2 ?
C5 C4 H4 . . 120.2 ?
N1 C5 C4 . . 121.0(5) ?
N1 C5 C6 . . 115.7(5) ?
C4 C5 C6 . . 123.2(5) ?
N2 C6 C7 . . 121.8(5) ?
N2 C6 C5 . . 114.1(5) ?
C7 C6 C5 . . 124.0(5) ?
C6 C7 C8 . . 120.3(6) ?
C6 C7 H7 . . 119.8 ?
C8 C7 H7 . . 119.9 ?
C9 C8 C7 . . 117.7(6) ?
C9 C8 H8 . . 121.2 ?
C7 C8 H8 . . 121.2 ?
C10 C9 C8 . . 120.6(6) ?
C10 C9 H9 . . 119.7 ?
C8 C9 H9 . . 119.7 ?
N2 C10 C9 . . 122.6(6) ?
N2 C10 H10 . . 118.7 ?
C9 C10 H10 . . 118.7 ?
N3 C11 C12 . . 123.2(5) ?
N3 C11 H11 . . 118.4 ?
C12 C11 H11 . . 118.4 ?
C13 C12 C11 . . 119.6(6) ?
C13 C12 H12 . . 120.2 ?
C11 C12 H12 . . 120.2 ?
C12 C13 C14 . . 118.1(6) ?
C12 C13 H13 . . 121.0 ?
C14 C13 H13 . . 121.0 ?
C13 C14 C15 . . 120.3(5) ?
C13 C14 H14 . . 119.8 ?
C15 C14 H14 . . 119.8 ?
N3 C15 C14 . . 121.8(5) ?
N3 C15 C16 . . 114.5(4) ?
C14 C15 C16 . . 123.7(5) ?
N4 C16 C17 . . 120.9(5) ?
N4 C16 C15 . . 115.7(4) ?
C17 C16 C15 . . 123.3(5) ?
C18 C17 C16 . . 119.7(6) ?
C18 C17 H17 . . 120.2 ?
C16 C17 H17 . . 120.2 ?
C19 C18 C17 . . 119.1(6) ?
C19 C18 H18 . . 120.5 ?
C17 C18 H18 . . 120.5 ?
C18 C19 C20 . . 119.6(6) ?
C18 C19 H19 . . 120.2 ?
C20 C19 H19 . . 120.2 ?
N4 C20 C19 . . 123.0(6) ?
N4 C20 H20 . . 118.5 ?
C19 C20 H20 . . 118.5 ?
N5 C21 C22 . . 122.3(6) ?
N5 C21 H21 . . 118.8 ?
C22 C21 H21 . . 118.8 ?
C23 C22 C21 . . 120.8(6) ?
C23 C22 H22 . . 119.6 ?
C21 C22 H22 . . 119.6 ?
C22 C23 C24 . . 118.0(6) ?
C22 C23 H23 . . 121.0 ?
C24 C23 H23 . . 121.0 ?
C25 C24 C23 . . 120.3(6) ?
C25 C24 H24 . . 119.9 ?
C23 C24 H24 . . 119.9 ?
N5 C25 C24 . . 120.8(5) ?
N5 C25 C26 . . 115.2(5) ?
C24 C25 C26 . . 123.9(5) ?
N6 C26 C27 . . 121.6(5) ?
N6 C26 C25 . . 114.5(5) ?
C27 C26 C25 . . 123.8(5) ?
C26 C27 C28 . . 120.2(6) ?
C26 C27 H27 . . 119.9 ?
C28 C27 H27 . . 119.9 ?
C29 C28 C27 . . 118.5(6) ?
C29 C28 H28 . . 120.8 ?
C27 C28 H28 . . 120.8 ?
C30 C29 C28 . . 118.8(6) ?
C30 C29 H29 . . 120.6 ?
C28 C29 H29 . . 120.6 ?
N6 C30 C29 . . 124.2(6) ?
N6 C30 H30 . . 117.9 ?
C29 C30 H30 . . 117.9 ?
N7 C31 Fe1 . . 179.0(6) ?
N8 C32 Fe1 . . 179.0(6) ?
N9 C33 Fe1 . . 179.5(6) ?

loop_
_geom_bond_atom_site_label_1
_geom_bond_atom_site_label_2
_geom_bond_site_symmetry_2
_geom_bond_distance
_geom_bond_publ_flag
Ru1 N6 . 2.049(4) yes
Ru1 N2 . 2.051(4) yes
Ru1 N3 . 2.062(4) yes
Ru1 N4 . 2.063(4) yes
Ru1 N5 . 2.071(4) yes
Ru1 N1 . 2.072(4) yes
Fe1 C32 . 1.937(6) yes
Fe1 C31 . 1.942(6) yes
Fe1 C33 . 1.951(5) yes
Ru1 Ru1 2_656 7.3606(10) yes
Ru1 Ru1 4_556 7.8145(6) yes
N1 C1 . 1.349(7) ?
N1 C5 . 1.356(7) ?
N2 C6 . 1.359(7) ?
N2 C10 . 1.361(7) ?
N3 C11 . 1.343(6) ?
N3 C15 . 1.361(6) ?
N4 C20 . 1.350(7) ?
N4 C16 . 1.361(6) ?
N5 C21 . 1.346(7) ?
N5 C25 . 1.375(7) ?
N6 C30 . 1.349(7) ?
N6 C26 . 1.371(6) ?
N7 C31 . 1.142(7) ?
N8 C32 . 1.151(7) ?
N9 C33 . 1.143(6) ?
C1 C2 . 1.393(8) ?
C2 C3 . 1.358(8) ?
C3 C4 . 1.380(8) ?
C4 C5 . 1.398(8) ?
C5 C6 . 1.457(7) ?
C6 C7 . 1.382(8) ?
C7 C8 . 1.383(8) ?
C8 C9 . 1.368(9) ?
C9 C10 . 1.366(8) ?
C11 C12 . 1.381(8) ?
C12 C13 . 1.366(8) ?
C13 C14 . 1.378(8) ?
C14 C15 . 1.379(7) ?
C15 C16 . 1.463(7) ?
C16 C17 . 1.396(7) ?
C17 C18 . 1.378(8) ?
C18 C19 . 1.355(8) ?
C19 C20 . 1.373(8) ?
C21 C22 . 1.375(8) ?
C22 C23 . 1.352(8) ?
C23 C24 . 1.393(8) ?
C24 C25 . 1.379(7) ?
C25 C26 . 1.459(7) ?
C26 C27 . 1.372(7) ?
C27 C28 . 1.384(8) ?
C28 C29 . 1.378(8) ?
C29 C30 . 1.361(8) ?
C1 H1 . 0.9300 ?
C2 H2 . 0.9300 ?
C3 H3 . 0.9300 ?
C4 H4 . 0.9300 ?
C7 H7 . 0.9300 ?
C8 H8 . 0.9300 ?
C9 H9 . 0.9300 ?
C10 H10 . 0.9300 ?
C11 H11 . 0.9300 ?
C12 H12 . 0.9300 ?
C13 H13 . 0.9300 ?
C14 H14 . 0.9300 ?
C17 H17 . 0.9300 ?
C18 H18 . 0.9300 ?
C19 H19 . 0.9300 ?
C20 H20 . 0.9300 ?
C21 H21 . 0.9300 ?
C22 H22 . 0.9300 ?
C23 H23 . 0.9300 ?
C24 H24 . 0.9300 ?
C27 H27 . 0.9300 ?
C28 H28 . 0.9300 ?
C29 H29 . 0.9300 ?
C30 H30 . 0.9300 ?

loop_
_geom_contact_atom_site_label_1
_geom_contact_atom_site_label_2
_geom_contact_distance
_geom_contact_site_symmetry_2
_geom_contact_publ_flag
Cl1 O4 2.904(6) . yes
Cl1 O5 2.986(7) . yes
O1 O4 2.904(6) . yes
O1 O5 2.986(7) . yes
N9 O2 2.788(5) . yes
N7 O3 2.855(7) . yes
N8 O4 2.881(8) . yes
O3 O3 2.922(12) 7_557 yes
O5 N8 3.265(9) 7_547 yes

loop_
_geom_torsion_atom_site_label_1
_geom_torsion_atom_site_label_2
_geom_torsion_atom_site_label_3
_geom_torsion_atom_site_label_4
_geom_torsion
C5 N1 C1 C2 2.8(8)
N1 C1 C2 C3 -3.0(9)
C1 C2 C3 C4 1.0(10)
C2 C3 C4 C5 1.0(10)
C1 N1 C5 C4 -0.7(8)
C1 N1 C5 C6 -177.6(5)
C3 C4 C5 N1 -1.2(9)
C3 C4 C5 C6 175.5(6)
C10 N2 C6 C7 -0.2(8)
C10 N2 C6 C5 -179.0(5)
N1 C5 C6 N2 7.8(7)
C4 C5 C6 N2 -169.1(5)
N1 C5 C6 C7 -171.0(5)
C4 C5 C6 C7 12.1(9)
N2 C6 C7 C8 -0.5(9)
C5 C6 C7 C8 178.2(6)
C6 C7 C8 C9 0.2(9)
C7 C8 C9 C10 0.7(10)
C6 N2 C10 C9 1.2(8)
C8 C9 C10 N2 -1.5(10)
C15 N3 C11 C12 1.4(9)
N3 C11 C12 C13 0.6(10)
C11 C12 C13 C14 -2.0(10)
C12 C13 C14 C15 1.4(9)
C11 N3 C15 C14 -2.0(8)
C11 N3 C15 C16 -179.0(5)
C13 C14 C15 N3 0.6(9)
C13 C14 C15 C16 177.3(5)
C20 N4 C16 C17 -3.0(8)
C20 N4 C16 C15 179.9(5)
N3 C15 C16 N4 4.1(7)
C14 C15 C16 N4 -172.8(5)
N3 C15 C16 C17 -172.9(5)
C14 C15 C16 C17 10.2(8)
N4 C16 C17 C18 1.5(9)
C15 C16 C17 C18 178.4(5)
C16 C17 C18 C19 0.2(10)
C17 C18 C19 C20 -0.5(10)
C16 N4 C20 C19 2.9(9)
C18 C19 C20 N4 -1.1(10)
C25 N5 C21 C22 1.6(8)
N5 C21 C22 C23 -1.3(9)
C21 C22 C23 C24 -0.3(9)
C22 C23 C24 C25 1.5(9)
C21 N5 C25 C24 -0.3(8)
C21 N5 C25 C26 -177.7(5)
C23 C24 C25 N5 -1.2(8)
C23 C24 C25 C26 175.9(5)
C30 N6 C26 C27 -0.4(8)
C30 N6 C26 C25 179.7(5)
N5 C25 C26 N6 7.6(7)
C24 C25 C26 N6 -169.7(5)
N5 C25 C26 C27 -172.3(5)
C24 C25 C26 C27 10.4(9)
N6 C26 C27 C28 -1.0(9)
C25 C26 C27 C28 178.9(5)
C26 C27 C28 C29 0.8(9)
C27 C28 C29 C30 0.8(10)
C26 N6 C30 C29 2.1(9)
C28 C29 C30 N6 -2.4(10)
